data_4111552
loop_
_publ_author_name
'Hong Yan'
'Bruce C. Noll'
'Thomas P. Fehlner'

_publ_section_title
;
 Cooperative Metal-Boron Interactions in the Reaction of
 nido-1,2-(Cp*RuH)2B3H7, Cp* = \h5-C5Me5, with HC\\tbCPh
;
_journal_name_full 'Journal of the American Chemical Society'
_journal_page_first 4831
_journal_page_last 4844
_journal_paper_doi 10.1021/ja042439n
_journal_volume 127
_journal_year 2005
_chemical_formula_moiety 'C28 H42 B2 Ru2'
_chemical_formula_sum 'C28 H42 B2 Ru2'
_chemical_formula_weight 602.38
_space_group_IT_number 33
_symmetry_cell_setting orthorhombic
_symmetry_Int_Tables_number 33
_symmetry_space_group_name_Hall 'P 2c -2n'
_symmetry_space_group_name_H-M 'P n a 21'
_atom_sites_solution_hydrogens geom
_atom_sites_solution_primary direct
_atom_sites_solution_secondary difmap
_audit_creation_method SHELXL-97
_cell_angle_alpha 90.00
_cell_angle_beta 90.00
_cell_angle_gamma 90.00
_cell_formula_units_Z 4
_cell_length_a 23.5289(14)
_cell_length_b 8.3396(4)
_cell_length_c 13.4889(7)
_cell_measurement_reflns_used 3586
_cell_measurement_temperature 100(2)
_cell_measurement_theta_max 23.61
_cell_measurement_theta_min 2.59
_cell_volume 2646.8(2)
_computing_cell_refinement 'Bruker APEX2/SAINT'
_computing_data_collection 'Bruker APEX2'
_computing_data_reduction 'Bruker SAINT'
_computing_molecular_graphics 'Bruker SHELXTL'
_computing_publication_material 'Bruker SHELXTL'
_computing_structure_refinement 'SHELXL-97 (Sheldrick, 1997)'
_computing_structure_solution 'SHELXS-97 (Sheldrick, 1990)'
_diffrn_ambient_temperature 100(2)
_diffrn_measured_fraction_theta_full 0.995
_diffrn_measured_fraction_theta_max 0.995
_diffrn_measurement_device_type 'CCD area detector'
_diffrn_measurement_method '\f and \w scans'
_diffrn_radiation_monochromator graphite
_diffrn_radiation_probe x-ray
_diffrn_radiation_type MoK\a
_diffrn_radiation_wavelength 0.71073
_diffrn_reflns_av_R_equivalents 0.0693
_diffrn_reflns_av_sigmaI/netI 0.0686
_diffrn_reflns_limit_h_max 31
_diffrn_reflns_limit_h_min -13
_diffrn_reflns_limit_k_max 10
_diffrn_reflns_limit_k_min -11
_diffrn_reflns_limit_l_max 17
_diffrn_reflns_limit_l_min -14
_diffrn_reflns_number 21740
_diffrn_reflns_theta_full 28.28
_diffrn_reflns_theta_max 28.28
_diffrn_reflns_theta_min 1.73
_diffrn_source 'fine-focus sealed tube'
_diffrn_source_type 'Bruker SMART APEX CCD'
_exptl_absorpt_coefficient_mu 1.155
_exptl_absorpt_correction_T_max 0.9885
_exptl_absorpt_correction_T_min 0.7381
_exptl_absorpt_correction_type multi-scan
_exptl_crystal_colour 'clear orange'
_exptl_crystal_density_diffrn 1.512
_exptl_crystal_density_meas 0
_exptl_crystal_description 'triangular plate'
_exptl_crystal_F_000 1232
_exptl_crystal_size_max 0.28
_exptl_crystal_size_mid 0.20
_exptl_crystal_size_min 0.01
_refine_diff_density_max 2.323
_refine_diff_density_min -1.259
_refine_diff_density_rms 0.197
_refine_ls_abs_structure_details 'Flack H D (1983), Acta Cryst. A39, 876-881'
_refine_ls_abs_structure_Flack 0.01(5)
_refine_ls_extinction_method none
_refine_ls_goodness_of_fit_ref 1.037
_refine_ls_hydrogen_treatment mixed
_refine_ls_matrix_type full
_refine_ls_number_parameters 306
_refine_ls_number_reflns 5891
_refine_ls_number_restraints 1
_refine_ls_restrained_S_all 1.037
_refine_ls_R_factor_all 0.0604
_refine_ls_R_factor_gt 0.0497
_refine_ls_shift/su_max 0.012
_refine_ls_shift/su_mean 0.000
_refine_ls_structure_factor_coef Fsqd
_refine_ls_weighting_details 'calc w=1/[\s^2^(Fo^2^)+(0.0704P)^2^] where P=(Fo^2^+2Fc^2^)/3'
_refine_ls_weighting_scheme calc
_refine_ls_wR_factor_gt 0.1123
_refine_ls_wR_factor_ref 0.1172
_reflns_number_gt 5091
_reflns_number_total 5891
_reflns_threshold_expression >2sigma(I)
_cod_data_source_file ja042439nsi20041230_082001_4.cif
_cod_data_source_block bcn27
_cod_database_code 4111552

loop_
_symmetry_equiv_pos_as_xyz
'x, y, z'
'-x, -y, z+1/2'
'x+1/2, -y+1/2, z'
'-x+1/2, y+1/2, z+1/2'

loop_
_atom_site_label
_atom_site_type_symbol
_atom_site_fract_x
_atom_site_fract_y
_atom_site_fract_z
_atom_site_U_iso_or_equiv
_atom_site_adp_type
_atom_site_occupancy
_atom_site_symmetry_multiplicity
_atom_site_calc_flag
_atom_site_refinement_flags
Ru1 Ru 0.146006(18) 0.63816(5) 0.40441(4) 0.01601(11) Uani 1 1 d .
H12M H 0.1213 0.7080 0.5003 0.019 Uiso 1 1 d .
Ru2 Ru 0.044185(18) 0.77467(5) 0.49783(4) 0.01686(12) Uani 1 1 d .
H21 H 0.0896 0.9434 0.5102 0.020 Uiso 1 1 d .
H22 H 0.0435 0.8590 0.3640 0.020 Uiso 1 1 d .
B1 B 0.1391(3) 0.8759(8) 0.5005(7) 0.0219(15) Uani 1 1 d .
H1 H 0.161(3) 0.912(9) 0.568(6) 0.026 Uiso 1 1 d .
B2 B 0.0700(3) 0.7779(8) 0.3296(6) 0.0230(16) Uani 1 1 d .
H2 H 0.050(3) 0.731(8) 0.256(6) 0.028 Uiso 1 1 d .
C1 C 0.1729(3) 0.4633(7) 0.2920(5) 0.0208(13) Uani 1 1 d .
C2 C 0.2218(3) 0.5377(7) 0.3354(5) 0.0201(13) Uani 1 1 d .
C3 C 0.2230(3) 0.4968(7) 0.4382(5) 0.0221(14) Uani 1 1 d .
C4 C 0.1742(3) 0.3994(7) 0.4582(5) 0.0203(13) Uani 1 1 d .
C5 C 0.1431(3) 0.3789(6) 0.3703(5) 0.0198(13) Uani 1 1 d .
C6 C 0.1563(3) 0.4644(9) 0.1858(5) 0.0317(16) Uani 1 1 d .
H6A H 0.1710 0.3678 0.1533 0.047 Uiso 1 1 calc R
H6B H 0.1723 0.5596 0.1535 0.047 Uiso 1 1 calc R
H6C H 0.1148 0.4666 0.1804 0.047 Uiso 1 1 calc R
C7 C 0.2674(3) 0.6271(8) 0.2791(6) 0.0298(16) Uani 1 1 d .
H7A H 0.2874 0.6996 0.3243 0.045 Uiso 1 1 calc R
H7B H 0.2498 0.6894 0.2256 0.045 Uiso 1 1 calc R
H7C H 0.2944 0.5503 0.2508 0.045 Uiso 1 1 calc R
C8 C 0.2695(3) 0.5348(8) 0.5093(6) 0.0295(15) Uani 1 1 d .
H8A H 0.2988 0.4516 0.5056 0.044 Uiso 1 1 calc R
H8B H 0.2540 0.5388 0.5768 0.044 Uiso 1 1 calc R
H8C H 0.2861 0.6390 0.4925 0.044 Uiso 1 1 calc R
C9 C 0.1624(3) 0.3173(8) 0.5559(5) 0.0288(15) Uani 1 1 d .
H9A H 0.1222 0.2875 0.5593 0.043 Uiso 1 1 calc R
H9B H 0.1715 0.3904 0.6105 0.043 Uiso 1 1 calc R
H9C H 0.1859 0.2206 0.5613 0.043 Uiso 1 1 calc R
C10 C 0.0918(3) 0.2780(7) 0.3525(6) 0.0295(15) Uani 1 1 d .
H10A H 0.1024 0.1836 0.3134 0.044 Uiso 1 1 calc R
H10B H 0.0633 0.3406 0.3162 0.044 Uiso 1 1 calc R
H10C H 0.0759 0.2436 0.4162 0.044 Uiso 1 1 calc R
C11 C 0.1638(2) 0.8989(6) 0.3921(5) 0.0179(12) Uani 1 1 d .
C12 C 0.1298(3) 0.8488(6) 0.3132(5) 0.0194(13) Uani 1 1 d .
H12A H 0.1456 0.8526 0.2445 0.023 Uiso 1 1 calc R
C13 C 0.2187(3) 0.9843(6) 0.3754(4) 0.0184(12) Uani 1 1 d .
C14 C 0.2616(3) 0.9931(7) 0.4485(5) 0.0213(13) Uani 1 1 d .
H14 H 0.2572 0.9358 0.5088 0.026 Uiso 1 1 calc R
C15 C 0.3099(3) 1.0838(8) 0.4335(5) 0.0253(14) Uani 1 1 d .
H15 H 0.3380 1.0892 0.4839 0.030 Uiso 1 1 calc R
C16 C 0.3178(3) 1.1673(8) 0.3455(6) 0.0285(15) Uani 1 1 d .
H16 H 0.3513 1.2288 0.3353 0.034 Uiso 1 1 calc R
C17 C 0.2766(3) 1.1599(7) 0.2733(5) 0.0230(13) Uani 1 1 d .
H17 H 0.2818 1.2172 0.2131 0.028 Uiso 1 1 calc R
C18 C 0.2279(3) 1.0707(7) 0.2870(5) 0.0242(13) Uani 1 1 d .
H18 H 0.2001 1.0674 0.2360 0.029 Uiso 1 1 calc R
C19 C 0.0086(3) 0.8124(8) 0.6442(5) 0.0232(14) Uani 1 1 d .
C20 C -0.0296(3) 0.8729(7) 0.5698(5) 0.0191(12) Uani 1 1 d .
C21 C -0.0468(2) 0.7413(6) 0.5082(6) 0.0174(12) Uani 1 1 d .
C22 C -0.0192(3) 0.6006(7) 0.5442(5) 0.0208(13) Uani 1 1 d .
C23 C 0.0152(3) 0.6452(7) 0.6288(5) 0.0212(13) Uani 1 1 d .
C24 C 0.0359(3) 0.9088(8) 0.7260(6) 0.0316(16) Uani 1 1 d .
H24A H 0.0162 0.8874 0.7887 0.047 Uiso 1 1 calc R
H24B H 0.0331 1.0233 0.7103 0.047 Uiso 1 1 calc R
H24C H 0.0760 0.8784 0.7322 0.047 Uiso 1 1 calc R
C25 C -0.0522(3) 1.0402(7) 0.5629(5) 0.0277(15) Uani 1 1 d .
H25A H -0.0566 1.0699 0.4930 0.042 Uiso 1 1 calc R
H25B H -0.0257 1.1143 0.5950 0.042 Uiso 1 1 calc R
H25C H -0.0892 1.0460 0.5961 0.042 Uiso 1 1 calc R
C26 C -0.0889(3) 0.7488(7) 0.4252(5) 0.0271(15) Uani 1 1 d .
H26A H -0.0757 0.6822 0.3700 0.041 Uiso 1 1 calc R
H26B H -0.0930 0.8600 0.4029 0.041 Uiso 1 1 calc R
H26C H -0.1258 0.7090 0.4485 0.041 Uiso 1 1 calc R
C27 C -0.0285(3) 0.4322(7) 0.5083(6) 0.0244(13) Uani 1 1 d .
H27A H -0.0599 0.3835 0.5452 0.037 Uiso 1 1 calc R
H27B H 0.0062 0.3694 0.5187 0.037 Uiso 1 1 calc R
H27C H -0.0377 0.4339 0.4375 0.037 Uiso 1 1 calc R
C28 C 0.0476(3) 0.5327(8) 0.6958(5) 0.0280(15) Uani 1 1 d .
H28A H 0.0810 0.5878 0.7225 0.042 Uiso 1 1 calc R
H28B H 0.0598 0.4386 0.6578 0.042 Uiso 1 1 calc R
H28C H 0.0230 0.4985 0.7504 0.042 Uiso 1 1 calc R

loop_
_atom_site_aniso_label
_atom_site_aniso_U_11
_atom_site_aniso_U_22
_atom_site_aniso_U_33
_atom_site_aniso_U_23
_atom_site_aniso_U_13
_atom_site_aniso_U_12
Ru1 0.0228(2) 0.01472(18) 0.0105(2) 0.00063(19) 0.0001(2) 0.00068(16)
Ru2 0.0225(2) 0.01434(18) 0.0138(2) 0.0011(2) 0.0016(2) 0.00069(16)
B1 0.026(4) 0.019(3) 0.021(4) 0.002(3) -0.003(4) 0.003(2)
B2 0.033(4) 0.019(3) 0.017(4) 0.004(3) 0.002(3) 0.004(3)
C1 0.024(3) 0.023(3) 0.015(3) -0.007(2) 0.003(3) 0.007(2)
C2 0.028(3) 0.017(3) 0.015(3) 0.000(2) 0.003(3) 0.002(2)
C3 0.030(4) 0.019(3) 0.017(3) -0.005(2) 0.001(3) 0.005(2)
C4 0.028(3) 0.014(3) 0.019(3) -0.006(2) 0.001(3) 0.002(2)
C5 0.031(3) 0.013(3) 0.015(3) -0.001(2) 0.000(3) 0.003(2)
C6 0.049(4) 0.036(4) 0.010(3) -0.004(3) 0.000(3) 0.008(3)
C7 0.031(4) 0.030(4) 0.029(4) -0.003(3) 0.013(3) 0.002(3)
C8 0.034(3) 0.034(3) 0.020(4) -0.003(3) -0.007(3) 0.012(3)
C9 0.046(4) 0.023(3) 0.018(4) 0.003(3) 0.005(3) 0.010(3)
C10 0.036(4) 0.021(3) 0.031(4) -0.005(3) -0.002(3) 0.003(3)
C11 0.026(3) 0.011(2) 0.017(4) 0.000(2) -0.003(3) 0.0049(19)
C12 0.030(3) 0.011(3) 0.017(3) 0.002(2) 0.003(3) 0.006(2)
C13 0.029(3) 0.013(2) 0.013(3) 0.001(2) 0.004(2) 0.002(2)
C14 0.031(3) 0.024(3) 0.009(3) 0.004(2) 0.001(3) 0.003(2)
C15 0.028(3) 0.032(3) 0.016(3) -0.002(2) 0.000(3) 0.002(3)
C16 0.031(4) 0.026(3) 0.028(4) -0.002(3) 0.009(3) -0.007(3)
C17 0.026(3) 0.023(3) 0.020(4) 0.005(2) 0.007(3) -0.001(2)
C18 0.031(4) 0.025(3) 0.017(3) 0.001(2) 0.002(3) 0.004(3)
C19 0.024(3) 0.028(3) 0.018(3) -0.005(2) 0.013(3) -0.006(2)
C20 0.020(3) 0.018(3) 0.019(3) -0.001(2) 0.002(3) -0.004(2)
C21 0.017(3) 0.018(2) 0.017(3) -0.001(3) 0.003(3) -0.0013(19)
C22 0.024(3) 0.019(3) 0.019(3) -0.001(2) 0.007(3) -0.001(2)
C23 0.022(3) 0.021(3) 0.021(3) 0.009(2) 0.004(3) 0.000(2)
C24 0.044(4) 0.027(3) 0.024(4) -0.005(3) 0.001(3) 0.002(3)
C25 0.040(4) 0.017(3) 0.026(4) -0.002(2) 0.007(3) 0.007(3)
C26 0.032(4) 0.032(3) 0.016(4) 0.000(2) 0.001(3) 0.006(3)
C27 0.025(3) 0.020(3) 0.028(4) -0.002(3) 0.007(3) -0.004(2)
C28 0.035(4) 0.024(3) 0.025(4) 0.004(3) 0.002(3) 0.005(3)

loop_
_atom_type_symbol
_atom_type_description
_atom_type_scat_dispersion_real
_atom_type_scat_dispersion_imag
_atom_type_scat_source
C C 0.0033 0.0016 'International Tables Vol C Tables 4.2.6.8 and 6.1.1.4'
H H 0.0000 0.0000 'International Tables Vol C Tables 4.2.6.8 and 6.1.1.4'
B B 0.0013 0.0007 'International Tables Vol C Tables 4.2.6.8 and 6.1.1.4'
Ru Ru -1.2594 0.8363 'International Tables Vol C Tables 4.2.6.8 and 6.1.1.4'

loop_
_geom_angle_atom_site_label_1
_geom_angle_atom_site_label_2
_geom_angle_atom_site_label_3
_geom_angle
C2 Ru1 C12 102.3(2)
C2 Ru1 C1 38.2(2)
C12 Ru1 C1 101.3(2)
C2 Ru1 C3 38.0(2)
C12 Ru1 C3 133.7(2)
C1 Ru1 C3 63.4(2)
C2 Ru1 C5 63.9(2)
C12 Ru1 C5 131.7(2)
C1 Ru1 C5 38.4(2)
C3 Ru1 C5 63.0(2)
C2 Ru1 C4 63.3(2)
C12 Ru1 C4 163.7(2)
C1 Ru1 C4 62.9(2)
C3 Ru1 C4 37.7(2)
C5 Ru1 C4 36.9(2)
C2 Ru1 C11 101.0(2)
C12 Ru1 C11 37.0(2)
C1 Ru1 C11 123.0(2)
C3 Ru1 C11 112.5(2)
C5 Ru1 C11 161.4(2)
C4 Ru1 C11 147.8(2)
C2 Ru1 B2 128.8(3)
C12 Ru1 B2 39.4(2)
C1 Ru1 B2 104.5(3)
C3 Ru1 B2 166.6(3)
C5 Ru1 B2 111.8(2)
C4 Ru1 B2 144.0(2)
C11 Ru1 B2 68.1(2)
C2 Ru1 B1 127.6(2)
C12 Ru1 B1 67.8(2)
C1 Ru1 B1 162.0(3)
C3 Ru1 B1 112.9(2)
C5 Ru1 B1 158.1(3)
C4 Ru1 B1 126.2(3)
C11 Ru1 B1 40.2(3)
B2 Ru1 B1 76.6(3)
C2 Ru1 Ru2 179.73(18)
C12 Ru1 Ru2 77.68(18)
C1 Ru1 Ru2 142.03(17)
C3 Ru1 Ru2 141.95(17)
C5 Ru1 Ru2 116.30(17)
C4 Ru1 Ru2 116.83(16)
C11 Ru1 Ru2 78.84(15)
B2 Ru1 Ru2 51.26(19)
B1 Ru1 Ru2 52.13(18)
C2 Ru1 H12M 144.74
C12 Ru1 H12M 95.95
C1 Ru1 H12M 160.68
C3 Ru1 H12M 109.85
C5 Ru1 H12M 122.35
C4 Ru1 H12M 100.28
C11 Ru1 H12M 76.27
B2 Ru1 H12M 83.46
B1 Ru1 H12M 36.5
Ru2 Ru1 H12M 35.055
C20 Ru2 C21 38.9(2)
C20 Ru2 C19 38.9(3)
C21 Ru2 C19 65.0(3)
C20 Ru2 C22 64.6(2)
C21 Ru2 C22 38.4(2)
C19 Ru2 C22 64.5(2)
C20 Ru2 C23 64.6(2)
C21 Ru2 C23 64.8(3)
C19 Ru2 C23 38.1(2)
C22 Ru2 C23 38.9(2)
C20 Ru2 B2 129.9(3)
C21 Ru2 B2 108.7(3)
C19 Ru2 B2 168.0(3)
C22 Ru2 B2 117.6(3)
C23 Ru2 B2 150.4(2)
C20 Ru2 B1 127.8(2)
C21 Ru2 B1 166.0(2)
C19 Ru2 B1 107.2(3)
C22 Ru2 B1 150.9(2)
C23 Ru2 B1 117.1(3)
B2 Ru2 B1 76.6(3)
C20 Ru2 Ru1 178.56(18)
C21 Ru2 Ru1 141.72(17)
C19 Ru2 Ru1 139.64(18)
C22 Ru2 Ru1 115.12(16)
C23 Ru2 Ru1 114.26(16)
B2 Ru2 Ru1 51.59(18)
B1 Ru2 Ru1 51.71(19)
C20 Ru2 H12M 151.04
C21 Ru2 H12M 155.12
C19 Ru2 H12M 113.29
C22 Ru2 H12M 117.09
C23 Ru2 H12M 98.02
B2 Ru2 H12M 76.86
B1 Ru2 H12M 37.74
Ru1 Ru2 H12M 27.633
C20 Ru2 H21 98.13
C21 Ru2 H21 133.78
C19 Ru2 H21 91.82
C22 Ru2 H21 156.31
C23 Ru2 H21 120.30
B2 Ru2 H21 85.75
B1 Ru2 H21 32.34
Ru1 Ru2 H21 81.750
H12M Ru2 H21 69.818
C20 Ru2 H22 106.01
C21 Ru2 H22 95.6
C19 Ru2 H22 142.47
C22 Ru2 H22 120.32
C23 Ru2 H22 158.82
B2 Ru2 H22 25.60
B1 Ru2 H22 83.9
Ru1 Ru2 H22 75.391
H12M Ru2 H22 97.51
H21 Ru2 H22 78.750
C11 B1 Ru1 64.7(3)
C11 B1 Ru2 111.9(5)
Ru1 B1 Ru2 76.2(2)
C11 B1 H12M 102.7
Ru1 B1 H12M 38.6
Ru2 B1 H12M 52.7
C11 B1 H21 111.7
Ru1 B1 H21 118.6
Ru2 B1 H21 46.9
H12M B1 H21 99.1
C11 B1 H1 124(4)
Ru1 B1 H1 131(4)
Ru2 B1 H1 123(4)
H12M B1 H1 114
H21 B1 H1 102
C12 B2 Ru2 112.3(5)
C12 B2 Ru1 63.9(3)
Ru2 B2 Ru1 77.2(2)
C12 B2 H22 111.4
Ru2 B2 H22 54.3
Ru1 B2 H22 126.2
C12 B2 H2 112(4)
Ru2 B2 H2 136(4)
Ru1 B2 H2 120(3)
H22 B2 H2 111
C2 C1 C5 107.5(5)
C2 C1 C6 127.0(6)
C5 C1 C6 125.4(6)
C2 C1 Ru1 70.3(3)
C5 C1 Ru1 71.4(3)
C6 C1 Ru1 125.9(4)
C3 C2 C1 108.0(6)
C3 C2 C7 126.3(6)
C1 C2 C7 125.4(6)
C3 C2 Ru1 72.1(4)
C1 C2 Ru1 71.5(3)
C7 C2 Ru1 127.3(4)
C4 C3 C2 107.6(6)
C4 C3 C8 126.0(6)
C2 C3 C8 126.1(6)
C4 C3 Ru1 71.6(4)
C2 C3 Ru1 69.9(4)
C8 C3 Ru1 128.4(4)
C5 C4 C3 109.2(6)
C5 C4 C9 125.8(5)
C3 C4 C9 124.7(6)
C5 C4 Ru1 71.2(3)
C3 C4 Ru1 70.7(3)
C9 C4 Ru1 129.5(4)
C4 C5 C1 107.7(5)
C4 C5 C10 128.9(6)
C1 C5 C10 123.2(6)
C4 C5 Ru1 71.9(3)
C1 C5 Ru1 70.2(3)
C10 C5 Ru1 127.6(4)
C1 C6 H6A 109.5
C1 C6 H6B 109.5
H6A C6 H6B 109.5
C1 C6 H6C 109.5
H6A C6 H6C 109.5
H6B C6 H6C 109.5
C2 C7 H7A 109.5
C2 C7 H7B 109.5
H7A C7 H7B 109.5
C2 C7 H7C 109.5
H7A C7 H7C 109.5
H7B C7 H7C 109.5
C3 C8 H8A 109.5
C3 C8 H8B 109.5
H8A C8 H8B 109.5
C3 C8 H8C 109.5
H8A C8 H8C 109.5
H8B C8 H8C 109.5
C4 C9 H9A 109.5
C4 C9 H9B 109.5
H9A C9 H9B 109.5
C4 C9 H9C 109.5
H9A C9 H9C 109.5
H9B C9 H9C 109.5
C5 C10 H10A 109.5
C5 C10 H10B 109.5
H10A C10 H10B 109.5
C5 C10 H10C 109.5
H10A C10 H10C 109.5
H10B C10 H10C 109.5
C12 C11 C13 121.7(6)
C12 C11 B1 117.2(5)
C13 C11 B1 120.9(5)
C12 C11 Ru1 69.9(3)
C13 C11 Ru1 130.0(4)
B1 C11 Ru1 75.1(3)
C11 C12 B2 121.9(6)
C11 C12 Ru1 73.2(3)
B2 C12 Ru1 76.7(4)
C11 C12 H12A 119.0
B2 C12 H12A 119.0
Ru1 C12 H12A 119.0
C18 C13 C14 117.0(6)
C18 C13 C11 120.3(6)
C14 C13 C11 122.6(5)
C15 C14 C13 121.0(6)
C15 C14 H14 119.5
C13 C14 H14 119.5
C14 C15 C16 120.7(6)
C14 C15 H15 119.6
C16 C15 H15 119.6
C17 C16 C15 119.2(6)
C17 C16 H16 120.4
C15 C16 H16 120.4
C16 C17 C18 121.0(6)
C16 C17 H17 119.5
C18 C17 H17 119.5
C17 C18 C13 121.0(6)
C17 C18 H18 119.5
C13 C18 H18 119.5
C23 C19 C20 108.1(6)
C23 C19 C24 125.8(6)
C20 C19 C24 126.1(6)
C23 C19 Ru2 71.4(4)
C20 C19 Ru2 69.9(4)
C24 C19 Ru2 125.4(5)
C21 C20 C19 108.2(5)
C21 C20 C25 125.2(6)
C19 C20 C25 126.4(6)
C21 C20 Ru2 71.0(3)
C19 C20 Ru2 71.2(3)
C25 C20 Ru2 127.9(4)
C22 C21 C20 107.7(6)
C22 C21 C26 126.2(5)
C20 C21 C26 126.0(5)
C22 C21 Ru2 71.2(3)
C20 C21 Ru2 70.1(3)
C26 C21 Ru2 127.1(5)
C21 C22 C23 108.1(5)
C21 C22 C27 126.4(6)
C23 C22 C27 125.2(6)
C21 C22 Ru2 70.4(3)
C23 C22 Ru2 70.8(3)
C27 C22 Ru2 129.1(4)
C19 C23 C22 107.9(5)
C19 C23 C28 125.4(6)
C22 C23 C28 126.4(5)
C19 C23 Ru2 70.5(3)
C22 C23 Ru2 70.3(3)
C28 C23 Ru2 129.5(4)
C19 C24 H24A 109.5
C19 C24 H24B 109.5
H24A C24 H24B 109.5
C19 C24 H24C 109.5
H24A C24 H24C 109.5
H24B C24 H24C 109.5
C20 C25 H25A 109.5
C20 C25 H25B 109.5
H25A C25 H25B 109.5
C20 C25 H25C 109.5
H25A C25 H25C 109.5
H25B C25 H25C 109.5
C21 C26 H26A 109.5
C21 C26 H26B 109.5
H26A C26 H26B 109.5
C21 C26 H26C 109.5
H26A C26 H26C 109.5
H26B C26 H26C 109.5
C22 C27 H27A 109.5
C22 C27 H27B 109.5
H27A C27 H27B 109.5
C22 C27 H27C 109.5
H27A C27 H27C 109.5
H27B C27 H27C 109.5
C23 C28 H28A 109.5
C23 C28 H28B 109.5
H28A C28 H28B 109.5
C23 C28 H28C 109.5
H28A C28 H28C 109.5
H28B C28 H28C 109.5

loop_
_geom_bond_atom_site_label_1
_geom_bond_atom_site_label_2
_geom_bond_distance
Ru1 C2 2.180(6)
Ru1 C12 2.178(6)
Ru1 C1 2.197(6)
Ru1 C3 2.210(6)
Ru1 C5 2.212(5)
Ru1 C4 2.221(6)
Ru1 C11 2.220(5)
Ru1 B2 2.360(8)
Ru1 B1 2.374(8)
Ru1 Ru2 2.9366(6)
Ru1 H12M 1.5329
Ru2 C20 2.151(6)
Ru2 C21 2.162(5)
Ru2 C19 2.168(6)
Ru2 C22 2.174(6)
Ru2 C23 2.180(6)
Ru2 B2 2.349(8)
Ru2 B1 2.387(7)
Ru2 H12M 1.8983
Ru2 H21 1.7747
Ru2 H22 1.9376
B1 C11 1.585(12)
B1 H12M 1.461
B1 H21 1.300
B1 H1 1.08(8)
B2 C12 1.541(10)
B2 H22 1.031
B2 H2 1.16(8)
C1 C2 1.434(9)
C1 C5 1.450(9)
C1 C6 1.485(9)
C2 C3 1.428(9)
C2 C7 1.510(9)
C3 C4 1.432(9)
C3 C8 1.488(9)
C4 C5 1.403(9)
C4 C9 1.512(9)
C5 C10 1.491(9)
C6 H6A 0.9800
C6 H6B 0.9800
C6 H6C 0.9800
C7 H7A 0.9800
C7 H7B 0.9800
C7 H7C 0.9800
C8 H8A 0.9800
C8 H8B 0.9800
C8 H8C 0.9800
C9 H9A 0.9800
C9 H9B 0.9800
C9 H9C 0.9800
C10 H10A 0.9800
C10 H10B 0.9800
C10 H10C 0.9800
C11 C12 1.395(10)
C11 C13 1.492(8)
C12 H12A 1.0000
C13 C18 1.411(9)
C13 C14 1.413(9)
C14 C15 1.379(9)
C14 H14 0.9500
C15 C16 1.389(9)
C15 H15 0.9500
C16 C17 1.374(10)
C16 H16 0.9500
C17 C18 1.380(9)
C17 H17 0.9500
C18 H18 0.9500
C19 C23 1.418(9)
C19 C20 1.439(9)
C19 C24 1.508(10)
C20 C21 1.436(8)
C20 C25 1.496(8)
C21 C22 1.426(8)
C21 C26 1.497(10)
C22 C23 1.449(9)
C22 C27 1.501(8)
C23 C28 1.508(9)
C24 H24A 0.9800
C24 H24B 0.9800
C24 H24C 0.9800
C25 H25A 0.9800
C25 H25B 0.9800
C25 H25C 0.9800
C26 H26A 0.9800
C26 H26B 0.9800
C26 H26C 0.9800
C27 H27A 0.9800
C27 H27B 0.9800
C27 H27C 0.9800
C28 H28A 0.9800
C28 H28B 0.9800
C28 H28C 0.9800
